data_4301743
loop_
_publ_author_name
'Scott D. Bunge'
'Jennifer L. Steele'

_publ_contact_author_address
;Kent State University
Chemistry Department
PO Box 5190
Kent, OH 44242, USA
;
_publ_contact_author_email sbunge@kent.edu
_publ_contact_author_fax '330 672 3816'
_publ_contact_author_name 'Scott D. Bunge'
_publ_contact_author_phone '330 672 9445'
_publ_section_title
;
Synthesis and Characterization of Group 11 1,1,3,3-Tetraalkylguanidinate
(TAG) Clusters: [M2(\m-TAG){\m-N(SiMe3)2}]2 (M = Cu, Ag, and Au)
;
_journal_name_full 'Inorganic Chemistry'
_journal_page_first 2701
_journal_page_last 2706
_journal_paper_doi 10.1021/ic802291u
_journal_volume 48
_journal_year 2009
_chemical_formula_sum 'C30 H72 Ag4 N8 Si4'
_chemical_formula_weight 1088.80
_chemical_name_common '[Ag2(\m-DEPYRG)2{\m-N(TMS)2}2]2 (5)'
_chemical_name_systematic
;

 ?

;
_space_group_IT_number 2
_symmetry_cell_setting triclinic
_symmetry_space_group_name_Hall '-P 1'
_symmetry_space_group_name_H-M 'P -1'
_atom_sites_solution_hydrogens geom
_atom_sites_solution_primary direct
_atom_sites_solution_secondary difmap
_audit_creation_method SHELXL-97
_cell_angle_alpha 74.234(2)
_cell_angle_beta 73.164(2)
_cell_angle_gamma 67.970(2)
_cell_formula_units_Z 1
_cell_length_a 10.2810(13)
_cell_length_b 10.7377(14)
_cell_length_c 12.8025(16)
_cell_measurement_reflns_used 6812
_cell_measurement_temperature 100(2)
_cell_measurement_theta_max 30.60
_cell_measurement_theta_min 2.43
_cell_volume 1232.6(3)
_computing_cell_refinement 'Bruker SMART'
_computing_data_collection 'Bruker SMART'
_computing_data_reduction 'Bruker SAINT'
_computing_molecular_graphics 'Bruker SHELXTL'
_computing_publication_material 'Bruker SHELXTL'
_computing_structure_refinement 'SHELXL-97 (Sheldrick, 1997)'
_computing_structure_solution 'SHELXS-97 (Sheldrick, 1990)'
_diffrn_ambient_temperature 100(2)
_diffrn_measured_fraction_theta_full 0.996
_diffrn_measured_fraction_theta_max 0.996
_diffrn_measurement_device_type 'CCD area detector'
_diffrn_measurement_method 'phi and omega scans'
_diffrn_radiation_monochromator graphite
_diffrn_radiation_source 'fine-focus sealed tube'
_diffrn_radiation_type MoK\a
_diffrn_radiation_wavelength 0.71073
_diffrn_reflns_av_R_equivalents 0.0206
_diffrn_reflns_av_sigmaI/netI 0.0276
_diffrn_reflns_limit_h_max 12
_diffrn_reflns_limit_h_min -12
_diffrn_reflns_limit_k_max 12
_diffrn_reflns_limit_k_min -12
_diffrn_reflns_limit_l_max 15
_diffrn_reflns_limit_l_min -15
_diffrn_reflns_number 9892
_diffrn_reflns_theta_full 25.05
_diffrn_reflns_theta_max 25.05
_diffrn_reflns_theta_min 1.69
_exptl_absorpt_coefficient_mu 1.690
_exptl_absorpt_correction_T_max 0.6774
_exptl_absorpt_correction_T_min 0.5169
_exptl_absorpt_correction_type multi-scan
_exptl_absorpt_process_details SADABS
_exptl_crystal_colour colorless
_exptl_crystal_density_diffrn 1.467
_exptl_crystal_density_meas ?
_exptl_crystal_density_method .
_exptl_crystal_description irregular
_exptl_crystal_F_000 552
_exptl_crystal_size_max 0.45
_exptl_crystal_size_mid 0.37
_exptl_crystal_size_min 0.25
_refine_diff_density_max 5.179
_refine_diff_density_min -0.769
_refine_diff_density_rms 0.244
_refine_ls_extinction_method none
_refine_ls_goodness_of_fit_ref 1.111
_refine_ls_hydrogen_treatment constr
_refine_ls_matrix_type full
_refine_ls_number_parameters 216
_refine_ls_number_reflns 4345
_refine_ls_number_restraints 0
_refine_ls_restrained_S_all 1.111
_refine_ls_R_factor_all 0.0561
_refine_ls_R_factor_gt 0.0508
_refine_ls_shift/su_max 0.001
_refine_ls_shift/su_mean 0.000
_refine_ls_structure_factor_coef Fsqd
_refine_ls_weighting_details 'calc w=1/[\s^2^(Fo^2^)+(0.0779P)^2^+15.8512P] where P=(Fo^2^+2Fc^2^)/3'
_refine_ls_weighting_scheme calc
_refine_ls_wR_factor_gt 0.1538
_refine_ls_wR_factor_ref 0.1589
_reflns_number_gt 3872
_reflns_number_total 4345
_reflns_threshold_expression >2sigma(I)
_cod_data_source_file ic802291u_si_002_5.cif
_cod_data_source_block js008
_cod_depositor_comments
;
The following automatic conversions were performed:
'_symmetry_cell_setting' value 'Triclinic' changed to 'triclinic'
according to '/home/saulius/struct/CIF-dictionaries/cif_core.dic'
dictionary named 'cif_core.dic' version 2.4.1 from
2010-06-29.

'_exptl_absorpt_correction_type' value 'MULTI-SCAN' changed
to 'multi-scan' according to
'/home/saulius/struct/CIF-dictionaries/cif_core.dic' dictionary named
'cif_core.dic' version 2.4.1 from 2010-06-29.

Automatic conversion script
Id: cif_fix_enum 1527 2010-12-29 10:47:43Z saulius 
;
_cod_database_code 4301743

loop_
_symmetry_equiv_pos_as_xyz
'x, y, z'
'-x, -y, -z'

loop_
_atom_site_label
_atom_site_type_symbol
_atom_site_fract_x
_atom_site_fract_y
_atom_site_fract_z
_atom_site_U_iso_or_equiv
_atom_site_adp_type
_atom_site_occupancy
_atom_site_symmetry_multiplicity
_atom_site_calc_flag
_atom_site_refinement_flags
_atom_site_disorder_assembly
_atom_site_disorder_group
Ag1 Ag 0.61979(6) 0.63574(5) 0.39967(4) 0.01554(18) Uani 1 1 d . . .
Ag2 Ag 0.44969(6) 0.48951(5) 0.35067(4) 0.01612(18) Uani 1 1 d . . .
N1 N 0.5767(6) 0.6157(6) 0.2535(5) 0.0158(12) Uani 1 1 d . . .
N2 N 0.6612(7) 0.6391(6) 0.5467(5) 0.0183(13) Uani 1 1 d . . .
N3 N 0.7539(7) 0.8195(7) 0.5070(5) 0.0208(14) Uani 1 1 d . . .
N4 N 0.7819(7) 0.6666(6) 0.6705(5) 0.0177(13) Uani 1 1 d . . .
Si1 Si 0.4678(2) 0.7721(2) 0.19636(17) 0.0180(4) Uani 1 1 d . . .
Si2 Si 0.7344(2) 0.5092(2) 0.18472(17) 0.0180(4) Uani 1 1 d . . .
C1 C 0.7272(8) 0.7032(8) 0.5715(6) 0.0180(15) Uani 1 1 d . . .
C2 C 0.6918(9) 0.8941(8) 0.4091(6) 0.0217(16) Uani 1 1 d . . .
H2A H 0.5864 0.9143 0.4272 0.026 Uiso 1 1 calc R . .
H2B H 0.7344 0.8415 0.3479 0.026 Uiso 1 1 calc R . .
C3 C 0.7310(9) 1.0256(9) 0.3782(7) 0.0280(18) Uani 1 1 d . . .
H3A H 0.6621 1.0943 0.4232 0.034 Uiso 1 1 calc R . .
H3B H 0.7351 1.0658 0.2984 0.034 Uiso 1 1 calc R . .
C4 C 0.8800(9) 0.9731(9) 0.4061(7) 0.0265(18) Uani 1 1 d . . .
H4A H 0.9544 0.9300 0.3459 0.032 Uiso 1 1 calc R . .
H4B H 0.9045 1.0486 0.4175 0.032 Uiso 1 1 calc R . .
C5 C 0.8677(9) 0.8690(8) 0.5123(7) 0.0235(17) Uani 1 1 d . . .
H5A H 0.9595 0.7933 0.5149 0.028 Uiso 1 1 calc R . .
H5B H 0.8401 0.9119 0.5783 0.028 Uiso 1 1 calc R . .
C6 C 0.6928(9) 0.7580(9) 0.7505(6) 0.0239(17) Uani 1 1 d . . .
H6A H 0.6149 0.7224 0.7983 0.029 Uiso 1 1 calc R . .
H6B H 0.6479 0.8498 0.7093 0.029 Uiso 1 1 calc R . .
C7 C 0.7787(10) 0.7708(9) 0.8233(7) 0.0289(19) Uani 1 1 d . . .
H7A H 0.8175 0.6813 0.8685 0.043 Uiso 1 1 calc R . .
H7B H 0.7162 0.8360 0.8720 0.043 Uiso 1 1 calc R . .
H7C H 0.8579 0.8032 0.7763 0.043 Uiso 1 1 calc R . .
C8 C 0.8175(8) 0.5218(8) 0.7243(6) 0.0216(16) Uani 1 1 d . . .
H8A H 0.7300 0.4947 0.7453 0.026 Uiso 1 1 calc R . .
H8B H 0.8494 0.5103 0.7932 0.026 Uiso 1 1 calc R . .
C9 C 0.9346(10) 0.4278(8) 0.6500(7) 0.0281(18) Uani 1 1 d . . .
H9A H 0.9008 0.4336 0.5841 0.042 Uiso 1 1 calc R . .
H9B H 0.9578 0.3335 0.6909 0.042 Uiso 1 1 calc R . .
H9C H 1.0206 0.4559 0.6270 0.042 Uiso 1 1 calc R . .
C10 C 0.3056(9) 0.8361(9) 0.3050(8) 0.0318(19) Uani 1 1 d . . .
H10A H 0.2505 0.7722 0.3294 0.048 Uiso 1 1 calc R . .
H10B H 0.2456 0.9262 0.2740 0.048 Uiso 1 1 calc R . .
H10C H 0.3357 0.8433 0.3685 0.048 Uiso 1 1 calc R . .
C11 C 0.5631(9) 0.9027(8) 0.1456(7) 0.0246(17) Uani 1 1 d . . .
H11A H 0.5894 0.9170 0.2081 0.037 Uiso 1 1 calc R . .
H11B H 0.4996 0.9890 0.1122 0.037 Uiso 1 1 calc R . .
H11C H 0.6500 0.8703 0.0899 0.037 Uiso 1 1 calc R . .
C12 C 0.4045(10) 0.7615(9) 0.0761(7) 0.032(2) Uani 1 1 d . . .
H12A H 0.4870 0.7365 0.0151 0.048 Uiso 1 1 calc R . .
H12B H 0.3372 0.8504 0.0509 0.048 Uiso 1 1 calc R . .
H12C H 0.3562 0.6921 0.0996 0.048 Uiso 1 1 calc R . .
C13 C 0.8118(9) 0.3555(8) 0.2861(7) 0.0294(19) Uani 1 1 d . . .
H13A H 0.8381 0.3839 0.3416 0.044 Uiso 1 1 calc R . .
H13B H 0.8974 0.2932 0.2468 0.044 Uiso 1 1 calc R . .
H13C H 0.7405 0.3087 0.3233 0.044 Uiso 1 1 calc R . .
C14 C 0.8719(8) 0.5981(9) 0.1208(7) 0.0235(17) Uani 1 1 d . . .
H14A H 0.8466 0.6630 0.0536 0.035 Uiso 1 1 calc R . .
H14B H 0.9663 0.5305 0.1014 0.035 Uiso 1 1 calc R . .
H14C H 0.8747 0.6474 0.1738 0.035 Uiso 1 1 calc R . .
C15 C 0.7034(10) 0.4475(11) 0.0731(8) 0.036(2) Uani 1 1 d . . .
H15A H 0.6394 0.3922 0.1065 0.054 Uiso 1 1 calc R . .
H15B H 0.7953 0.3919 0.0344 0.054 Uiso 1 1 calc R . .
H15C H 0.6593 0.5261 0.0200 0.054 Uiso 1 1 calc R . .

loop_
_atom_site_aniso_label
_atom_site_aniso_U_11
_atom_site_aniso_U_22
_atom_site_aniso_U_33
_atom_site_aniso_U_23
_atom_site_aniso_U_13
_atom_site_aniso_U_12
Ag1 0.0192(3) 0.0188(3) 0.0122(3) -0.0009(2) -0.0051(2) -0.0101(2)
Ag2 0.0186(3) 0.0192(3) 0.0135(3) -0.0001(2) -0.0041(2) -0.0107(2)
N1 0.018(3) 0.019(3) 0.013(3) -0.002(2) -0.004(2) -0.008(3)
N2 0.024(3) 0.021(3) 0.015(3) -0.001(2) -0.006(3) -0.014(3)
N3 0.027(3) 0.025(3) 0.017(3) 0.002(3) -0.010(3) -0.015(3)
N4 0.023(3) 0.018(3) 0.015(3) -0.002(2) -0.008(3) -0.008(3)
Si1 0.0189(10) 0.0200(10) 0.0163(10) 0.0003(8) -0.0059(8) -0.0086(8)
Si2 0.0180(10) 0.0205(10) 0.0176(10) -0.0049(8) -0.0023(8) -0.0087(8)
C1 0.018(4) 0.022(4) 0.014(3) -0.004(3) 0.000(3) -0.009(3)
C2 0.028(4) 0.023(4) 0.017(4) 0.001(3) -0.009(3) -0.011(3)
C3 0.032(5) 0.024(4) 0.030(4) 0.001(3) -0.010(4) -0.013(4)
C4 0.027(4) 0.028(4) 0.030(4) -0.001(3) -0.008(4) -0.017(4)
C5 0.027(4) 0.026(4) 0.024(4) -0.003(3) -0.008(3) -0.016(3)
C6 0.022(4) 0.033(4) 0.017(4) -0.008(3) -0.003(3) -0.008(3)
C7 0.032(5) 0.032(5) 0.025(4) -0.014(4) -0.014(4) -0.001(4)
C8 0.024(4) 0.024(4) 0.019(4) 0.002(3) -0.009(3) -0.010(3)
C9 0.035(5) 0.022(4) 0.029(4) -0.003(3) -0.014(4) -0.007(4)
C10 0.026(4) 0.030(5) 0.033(5) -0.002(4) -0.001(4) -0.008(4)
C11 0.029(4) 0.017(4) 0.029(4) 0.000(3) -0.010(3) -0.008(3)
C12 0.040(5) 0.034(5) 0.027(4) 0.006(4) -0.020(4) -0.018(4)
C13 0.029(4) 0.019(4) 0.035(5) 0.000(3) -0.006(4) -0.007(3)
C14 0.019(4) 0.029(4) 0.023(4) -0.001(3) -0.005(3) -0.010(3)
C15 0.033(5) 0.050(6) 0.036(5) -0.025(4) -0.002(4) -0.017(4)

loop_
_atom_type_symbol
_atom_type_description
_atom_type_scat_dispersion_real
_atom_type_scat_dispersion_imag
_atom_type_scat_source
C C 0.0033 0.0016 'International Tables Vol C Tables 4.2.6.8 and 6.1.1.4'
H H 0.0000 0.0000 'International Tables Vol C Tables 4.2.6.8 and 6.1.1.4'
N N 0.0061 0.0033 'International Tables Vol C Tables 4.2.6.8 and 6.1.1.4'
Si Si 0.0817 0.0704 'International Tables Vol C Tables 4.2.6.8 and 6.1.1.4'
Ag Ag -0.8971 1.1015 'International Tables Vol C Tables 4.2.6.8 and 6.1.1.4'

loop_
_geom_angle_atom_site_label_1
_geom_angle_atom_site_label_2
_geom_angle_atom_site_label_3
_geom_angle
_geom_angle_site_symmetry_1
_geom_angle_site_symmetry_3
_geom_angle_publ_flag
N2 Ag1 N1 175.3(2) . . ?
N2 Ag1 Ag2 41.34(17) . 2_666 ?
N1 Ag1 Ag2 134.58(16) . 2_666 ?
N2 Ag2 N1 175.2(2) 2_666 . ?
N2 Ag2 Ag1 41.22(17) 2_666 2_666 ?
N1 Ag2 Ag1 134.75(16) . 2_666 ?
Si1 N1 Si2 127.1(4) . . ?
Si1 N1 Ag1 109.1(3) . . ?
Si2 N1 Ag1 107.3(3) . . ?
Si1 N1 Ag2 110.0(3) . . ?
Si2 N1 Ag2 106.7(3) . . ?
Ag1 N1 Ag2 90.4(2) . . ?
C1 N2 Ag1 133.1(5) . . ?
C1 N2 Ag2 129.4(5) . 2_666 ?
Ag1 N2 Ag2 97.4(3) . 2_666 ?
C1 N3 C2 122.8(6) . . ?
C1 N3 C5 125.0(6) . . ?
C2 N3 C5 111.2(6) . . ?
C1 N4 C8 116.6(6) . . ?
C1 N4 C6 112.2(6) . . ?
C8 N4 C6 111.9(6) . . ?
N1 Si1 C10 109.2(4) . . ?
N1 Si1 C11 111.5(3) . . ?
C10 Si1 C11 108.0(4) . . ?
N1 Si1 C12 112.7(4) . . ?
C10 Si1 C12 107.8(4) . . ?
C11 Si1 C12 107.5(4) . . ?
N1 Si2 C13 109.5(4) . . ?
N1 Si2 C14 111.2(3) . . ?
C13 Si2 C14 107.6(4) . . ?
N1 Si2 C15 112.4(4) . . ?
C13 Si2 C15 107.6(4) . . ?
C14 Si2 C15 108.5(4) . . ?
N2 C1 N3 124.4(7) . . ?
N2 C1 N4 125.5(7) . . ?
N3 C1 N4 110.0(6) . . ?
N3 C2 C3 103.2(6) . . ?
N3 C2 H2A 111.1 . . ?
C3 C2 H2A 111.1 . . ?
N3 C2 H2B 111.1 . . ?
C3 C2 H2B 111.1 . . ?
H2A C2 H2B 109.1 . . ?
C2 C3 C4 101.5(6) . . ?
C2 C3 H3A 111.5 . . ?
C4 C3 H3A 111.5 . . ?
C2 C3 H3B 111.5 . . ?
C4 C3 H3B 111.5 . . ?
H3A C3 H3B 109.3 . . ?
C5 C4 C3 104.5(6) . . ?
C5 C4 H4A 110.9 . . ?
C3 C4 H4A 110.9 . . ?
C5 C4 H4B 110.9 . . ?
C3 C4 H4B 110.9 . . ?
H4A C4 H4B 108.9 . . ?
N3 C5 C4 103.7(6) . . ?
N3 C5 H5A 111.0 . . ?
C4 C5 H5A 111.0 . . ?
N3 C5 H5B 111.0 . . ?
C4 C5 H5B 111.0 . . ?
H5A C5 H5B 109.0 . . ?
N4 C6 C7 112.6(6) . . ?
N4 C6 H6A 109.1 . . ?
C7 C6 H6A 109.1 . . ?
N4 C6 H6B 109.1 . . ?
C7 C6 H6B 109.1 . . ?
H6A C6 H6B 107.8 . . ?
C6 C7 H7A 109.5 . . ?
C6 C7 H7B 109.5 . . ?
H7A C7 H7B 109.5 . . ?
C6 C7 H7C 109.5 . . ?
H7A C7 H7C 109.5 . . ?
H7B C7 H7C 109.5 . . ?
N4 C8 C9 112.7(6) . . ?
N4 C8 H8A 109.0 . . ?
C9 C8 H8A 109.0 . . ?
N4 C8 H8B 109.0 . . ?
C9 C8 H8B 109.0 . . ?
H8A C8 H8B 107.8 . . ?
C8 C9 H9A 109.5 . . ?
C8 C9 H9B 109.5 . . ?
H9A C9 H9B 109.5 . . ?
C8 C9 H9C 109.5 . . ?
H9A C9 H9C 109.5 . . ?
H9B C9 H9C 109.5 . . ?
Si1 C10 H10A 109.5 . . ?
Si1 C10 H10B 109.5 . . ?
H10A C10 H10B 109.5 . . ?
Si1 C10 H10C 109.5 . . ?
H10A C10 H10C 109.5 . . ?
H10B C10 H10C 109.5 . . ?
Si1 C11 H11A 109.5 . . ?
Si1 C11 H11B 109.5 . . ?
H11A C11 H11B 109.5 . . ?
Si1 C11 H11C 109.5 . . ?
H11A C11 H11C 109.5 . . ?
H11B C11 H11C 109.5 . . ?
Si1 C12 H12A 109.5 . . ?
Si1 C12 H12B 109.5 . . ?
H12A C12 H12B 109.5 . . ?
Si1 C12 H12C 109.5 . . ?
H12A C12 H12C 109.5 . . ?
H12B C12 H12C 109.5 . . ?
Si2 C13 H13A 109.5 . . ?
Si2 C13 H13B 109.5 . . ?
H13A C13 H13B 109.5 . . ?
Si2 C13 H13C 109.5 . . ?
H13A C13 H13C 109.5 . . ?
H13B C13 H13C 109.5 . . ?
Si2 C14 H14A 109.5 . . ?
Si2 C14 H14B 109.5 . . ?
H14A C14 H14B 109.5 . . ?
Si2 C14 H14C 109.5 . . ?
H14A C14 H14C 109.5 . . ?
H14B C14 H14C 109.5 . . ?
Si2 C15 H15A 109.5 . . ?
Si2 C15 H15B 109.5 . . ?
H15A C15 H15B 109.5 . . ?
Si2 C15 H15C 109.5 . . ?
H15A C15 H15C 109.5 . . ?
H15B C15 H15C 109.5 . . ?

loop_
_geom_bond_atom_site_label_1
_geom_bond_atom_site_label_2
_geom_bond_distance
_geom_bond_site_symmetry_2
_geom_bond_publ_flag
Ag1 N2 2.059(6) . ?
Ag1 N1 2.126(6) . ?
Ag1 Ag2 3.0980(8) 2_666 ?
Ag2 N2 2.064(6) 2_666 ?
Ag2 N1 2.135(6) . ?
Ag2 Ag1 3.0980(8) 2_666 ?
N1 Si1 1.733(6) . ?
N1 Si2 1.744(6) . ?
N2 C1 1.276(10) . ?
N2 Ag2 2.064(6) 2_666 ?
N3 C1 1.372(10) . ?
N3 C2 1.469(9) . ?
N3 C5 1.479(10) . ?
N4 C1 1.433(9) . ?
N4 C8 1.470(10) . ?
N4 C6 1.477(10) . ?
Si1 C10 1.872(9) . ?
Si1 C11 1.874(8) . ?
Si1 C12 1.882(9) . ?
Si2 C13 1.869(8) . ?
Si2 C14 1.869(8) . ?
Si2 C15 1.877(9) . ?
C2 C3 1.531(11) . ?
C2 H2A 0.9900 . ?
C2 H2B 0.9900 . ?
C3 C4 1.534(11) . ?
C3 H3A 0.9900 . ?
C3 H3B 0.9900 . ?
C4 C5 1.515(11) . ?
C4 H4A 0.9900 . ?
C4 H4B 0.9900 . ?
C5 H5A 0.9900 . ?
C5 H5B 0.9900 . ?
C6 C7 1.517(11) . ?
C6 H6A 0.9900 . ?
C6 H6B 0.9900 . ?
C7 H7A 0.9800 . ?
C7 H7B 0.9800 . ?
C7 H7C 0.9800 . ?
C8 C9 1.523(12) . ?
C8 H8A 0.9900 . ?
C8 H8B 0.9900 . ?
C9 H9A 0.9800 . ?
C9 H9B 0.9800 . ?
C9 H9C 0.9800 . ?
C10 H10A 0.9800 . ?
C10 H10B 0.9800 . ?
C10 H10C 0.9800 . ?
C11 H11A 0.9800 . ?
C11 H11B 0.9800 . ?
C11 H11C 0.9800 . ?
C12 H12A 0.9800 . ?
C12 H12B 0.9800 . ?
C12 H12C 0.9800 . ?
C13 H13A 0.9800 . ?
C13 H13B 0.9800 . ?
C13 H13C 0.9800 . ?
C14 H14A 0.9800 . ?
C14 H14B 0.9800 . ?
C14 H14C 0.9800 . ?
C15 H15A 0.9800 . ?
C15 H15B 0.9800 . ?
C15 H15C 0.9800 . ?
